data_7014903
loop_
_publ_author_name
'Crimmin, Mark R.'
'Colby, Denise A.'
'Ellman, Jonathan A.'
'Bergman, Robert G.'

_publ_section_title
;
 Synthesis and coordination chemistry of tri-substituted
 benzamidrazones.
;
_journal_issue 2
_journal_name_full 'Dalton transactions (Cambridge, England : 2003)'
_journal_page_first 514
_journal_page_last 522
_journal_paper_doi 10.1039/c0dt01267j
_journal_volume 40
_journal_year 2011
_chemical_formula_sum 'C15 H17 N3'
_chemical_formula_weight 239.32
_chemical_name_systematic
;
?
;
_space_group_IT_number 2
_symmetry_cell_setting triclinic
_symmetry_space_group_name_Hall '-P 1'
_symmetry_space_group_name_H-M 'P -1'
_atom_sites_solution_hydrogens geom
_atom_sites_solution_primary direct
_atom_sites_solution_secondary difmap
_audit_creation_method SHELXL-97
_cell_angle_alpha 80.219(2)
_cell_angle_beta 75.043(2)
_cell_angle_gamma 62.591(2)
_cell_formula_units_Z 2
_cell_length_a 8.8213(14)
_cell_length_b 9.2284(15)
_cell_length_c 9.3398(15)
_cell_measurement_reflns_used 2845
_cell_measurement_temperature 155(2)
_cell_measurement_theta_max 25.33
_cell_measurement_theta_min 2.66
_cell_volume 650.94(18)
_computing_cell_refinement 'Bruker SAINT'
_computing_data_collection 'Bruker APEX2'
_computing_data_reduction 'Bruker SAINT'
_computing_molecular_graphics 'Bruker SHELXTL'
_computing_publication_material 'Bruker SHELXTL'
_computing_structure_refinement 'SHELXL-97 (Sheldrick, 2008)'
_computing_structure_solution 'SHELXS-97 (Sheldrick, 2008)'
_diffrn_ambient_temperature 155(2)
_diffrn_detector_area_resol_mean 0.833
_diffrn_measured_fraction_theta_full 0.981
_diffrn_measured_fraction_theta_max 0.981
_diffrn_measurement_device_type 'Bruker APEX-II CCD'
_diffrn_measurement_method '\f and \w scans'
_diffrn_radiation_monochromator graphite
_diffrn_radiation_source 'fine-focus sealed tube'
_diffrn_radiation_type MoK\a
_diffrn_radiation_wavelength 0.71073
_diffrn_reflns_av_R_equivalents 0.0161
_diffrn_reflns_av_sigmaI/netI 0.0259
_diffrn_reflns_limit_h_max 10
_diffrn_reflns_limit_h_min -10
_diffrn_reflns_limit_k_max 11
_diffrn_reflns_limit_k_min -9
_diffrn_reflns_limit_l_max 11
_diffrn_reflns_limit_l_min -11
_diffrn_reflns_number 4997
_diffrn_reflns_theta_full 25.34
_diffrn_reflns_theta_max 25.34
_diffrn_reflns_theta_min 2.49
_exptl_absorpt_coefficient_mu 0.074
_exptl_absorpt_correction_T_max 0.9889
_exptl_absorpt_correction_T_min 0.9730
_exptl_absorpt_correction_type multi-scan
_exptl_absorpt_process_details 'Blessing, 1993'
_exptl_crystal_colour colourless
_exptl_crystal_density_diffrn 1.221
_exptl_crystal_density_method 'not measured'
_exptl_crystal_description block
_exptl_crystal_F_000 256
_exptl_crystal_size_max 0.37
_exptl_crystal_size_mid 0.22
_exptl_crystal_size_min 0.15
_refine_diff_density_max 0.160
_refine_diff_density_min -0.140
_refine_diff_density_rms 0.031
_refine_ls_extinction_method none
_refine_ls_goodness_of_fit_ref 1.055
_refine_ls_hydrogen_treatment mixed
_refine_ls_matrix_type full
_refine_ls_number_parameters 167
_refine_ls_number_reflns 2340
_refine_ls_number_restraints 0
_refine_ls_restrained_S_all 1.055
_refine_ls_R_factor_all 0.0537
_refine_ls_R_factor_gt 0.0364
_refine_ls_shift/su_max 0.001
_refine_ls_shift/su_mean 0.000
_refine_ls_structure_factor_coef Fsqd
_refine_ls_weighting_details 'calc w=1/[\s^2^(Fo^2^)+(0.0381P)^2^+0.1553P] where P=(Fo^2^+2Fc^2^)/3'
_refine_ls_weighting_scheme calc
_refine_ls_wR_factor_gt 0.0833
_refine_ls_wR_factor_ref 0.0902
_reflns_number_gt 1838
_reflns_number_total 2340
_reflns_threshold_expression >2sigma(I)
_cod_data_source_file C0DT01267J.TXT
_cod_data_source_block compound1f
_cod_depositor_comments
;
The following automatic conversions were performed:
'_symmetry_cell_setting' value 'Triclinic' changed to 'triclinic'
according to '/home/saulius/struct/CIF-dictionaries/cif_core.dic'
dictionary named 'cif_core.dic' version 2.4.1 from 2010-06-29.

Automatic conversion script
Id: cif_fix_enum 1555 2011-01-17 13:19:09Z saulius 
;
_cod_original_sg_symbol_H-M P-1
_cod_database_code 7014903

loop_
_symmetry_equiv_pos_as_xyz
'x, y, z'
'-x, -y, -z'

loop_
_atom_site_label
_atom_site_type_symbol
_atom_site_fract_x
_atom_site_fract_y
_atom_site_fract_z
_atom_site_U_iso_or_equiv
_atom_site_adp_type
_atom_site_occupancy
_atom_site_symmetry_multiplicity
_atom_site_calc_flag
_atom_site_refinement_flags
_atom_site_disorder_assembly
_atom_site_disorder_group
N1 N 0.37590(16) 0.37688(15) 0.53231(13) 0.0304(3) Uani 1 1 d . . .
N2 N 0.59770(15) 0.20795(14) 0.66154(12) 0.0300(3) Uani 1 1 d . . .
C6 C 0.27933(17) 0.39559(16) 0.42517(14) 0.0263(3) Uani 1 1 d . . .
N3 N 0.45887(15) 0.26635(14) 0.79100(12) 0.0313(3) Uani 1 1 d . . .
C13 C 0.54292(17) 0.26304(16) 0.53861(15) 0.0258(3) Uani 1 1 d . . .
C5 C 0.16447(18) 0.55110(17) 0.38316(15) 0.0314(3) Uani 1 1 d . . .
H5A H 0.1546 0.6438 0.4231 0.038 Uiso 1 1 calc R . .
C8 C 0.65878(19) 0.31872(18) 0.27152(15) 0.0307(3) Uani 1 1 d . . .
H8A H 0.5573 0.4198 0.2716 0.037 Uiso 1 1 calc R . .
C12 C 0.82459(18) 0.06558(17) 0.39605(16) 0.0328(3) Uani 1 1 d . . .
H12A H 0.8369 -0.0077 0.4817 0.039 Uiso 1 1 calc R . .
C1 C 0.29352(19) 0.26044(18) 0.36567(15) 0.0320(3) Uani 1 1 d . . .
H1B H 0.3726 0.1534 0.3936 0.038 Uiso 1 1 calc R . .
C7 C 0.67514(17) 0.21321(16) 0.39858(14) 0.0270(3) Uani 1 1 d . . .
C2 C 0.1922(2) 0.2824(2) 0.26586(16) 0.0387(4) Uani 1 1 d . . .
H2B H 0.2018 0.1900 0.2255 0.046 Uiso 1 1 calc R . .
C4 C 0.06406(19) 0.5713(2) 0.28284(16) 0.0377(4) Uani 1 1 d . . .
H4A H -0.0145 0.6782 0.2540 0.045 Uiso 1 1 calc R . .
C11 C 0.9553(2) 0.02469(19) 0.26963(17) 0.0384(4) Uani 1 1 d . . .
H11A H 1.0575 -0.0759 0.2691 0.046 Uiso 1 1 calc R . .
C9 C 0.7896(2) 0.27687(19) 0.14533(16) 0.0358(4) Uani 1 1 d . . .
H9A H 0.7778 0.3494 0.0591 0.043 Uiso 1 1 calc R . .
C3 C 0.0772(2) 0.4372(2) 0.22422(16) 0.0409(4) Uani 1 1 d . . .
H3A H 0.0076 0.4515 0.1558 0.049 Uiso 1 1 calc R . .
C10 C 0.9375(2) 0.1301(2) 0.14411(17) 0.0382(4) Uani 1 1 d . . .
H10A H 1.0269 0.1015 0.0571 0.046 Uiso 1 1 calc R . .
C15 C 0.3789(2) 0.1527(2) 0.83248(17) 0.0410(4) Uani 1 1 d . . .
H15A H 0.3245 0.1547 0.7526 0.061 Uiso 1 1 calc R . .
H15B H 0.2900 0.1857 0.9240 0.061 Uiso 1 1 calc R . .
H15C H 0.4688 0.0419 0.8486 0.061 Uiso 1 1 calc R . .
C14 C 0.5407(2) 0.2646(2) 0.90907(16) 0.0403(4) Uani 1 1 d . . .
H14A H 0.5936 0.3410 0.8804 0.060 Uiso 1 1 calc R . .
H14B H 0.6310 0.1541 0.9253 0.060 Uiso 1 1 calc R . .
H14C H 0.4523 0.2977 1.0008 0.060 Uiso 1 1 calc R . .
H1A H 0.315(2) 0.421(2) 0.6148(19) 0.044(5) Uiso 1 1 d . . .

loop_
_atom_site_aniso_label
_atom_site_aniso_U_11
_atom_site_aniso_U_22
_atom_site_aniso_U_33
_atom_site_aniso_U_23
_atom_site_aniso_U_13
_atom_site_aniso_U_12
N1 0.0295(7) 0.0333(7) 0.0271(7) -0.0056(5) -0.0084(5) -0.0099(6)
N2 0.0293(7) 0.0323(7) 0.0281(6) 0.0020(5) -0.0060(5) -0.0143(6)
C6 0.0247(7) 0.0330(8) 0.0236(7) -0.0004(6) -0.0045(6) -0.0154(6)
N3 0.0319(7) 0.0362(7) 0.0253(6) 0.0018(5) -0.0052(5) -0.0161(6)
C13 0.0271(7) 0.0240(7) 0.0302(7) 0.0019(5) -0.0088(6) -0.0141(6)
C5 0.0306(8) 0.0317(8) 0.0351(8) 0.0016(6) -0.0085(6) -0.0167(7)
C8 0.0320(8) 0.0344(8) 0.0315(8) -0.0007(6) -0.0100(6) -0.0178(7)
C12 0.0331(8) 0.0302(8) 0.0377(8) 0.0003(6) -0.0074(7) -0.0167(7)
C1 0.0311(8) 0.0330(8) 0.0336(8) -0.0027(6) -0.0042(6) -0.0164(7)
C7 0.0300(8) 0.0306(8) 0.0286(7) -0.0013(6) -0.0084(6) -0.0191(7)
C2 0.0385(9) 0.0507(10) 0.0373(9) -0.0106(7) -0.0051(7) -0.0269(8)
C4 0.0315(8) 0.0437(9) 0.0397(9) 0.0100(7) -0.0135(7) -0.0191(8)
C11 0.0329(9) 0.0335(8) 0.0488(9) -0.0108(7) -0.0017(7) -0.0152(7)
C9 0.0425(9) 0.0493(10) 0.0289(8) -0.0001(7) -0.0096(7) -0.0308(8)
C3 0.0361(9) 0.0648(11) 0.0330(8) 0.0002(8) -0.0119(7) -0.0301(9)
C10 0.0385(9) 0.0506(10) 0.0351(8) -0.0140(7) 0.0020(7) -0.0287(8)
C15 0.0376(9) 0.0487(10) 0.0385(9) 0.0015(7) -0.0038(7) -0.0239(8)
C14 0.0444(9) 0.0500(10) 0.0295(8) 0.0019(7) -0.0100(7) -0.0234(8)

loop_
_atom_type_symbol
_atom_type_description
_atom_type_scat_dispersion_real
_atom_type_scat_dispersion_imag
_atom_type_scat_source
C C 0.0033 0.0016 'International Tables Vol C Tables 4.2.6.8 and 6.1.1.4'
H H 0.0000 0.0000 'International Tables Vol C Tables 4.2.6.8 and 6.1.1.4'
N N 0.0061 0.0033 'International Tables Vol C Tables 4.2.6.8 and 6.1.1.4'

loop_
_geom_angle_atom_site_label_1
_geom_angle_atom_site_label_2
_geom_angle_atom_site_label_3
_geom_angle
_geom_angle_site_symmetry_1
_geom_angle_site_symmetry_3
_geom_angle_publ_flag
C13 N1 C6 127.47(12) . . ?
C13 N1 H1A 114.5(11) . . ?
C6 N1 H1A 115.3(11) . . ?
C13 N2 N3 112.51(11) . . ?
C5 C6 C1 119.70(12) . . ?
C5 C6 N1 119.10(12) . . ?
C1 C6 N1 121.16(13) . . ?
N2 N3 C14 106.57(11) . . ?
N2 N3 C15 108.11(11) . . ?
C14 N3 C15 110.07(11) . . ?
N2 C13 N1 123.16(13) . . ?
N2 C13 C7 117.06(12) . . ?
N1 C13 C7 119.37(12) . . ?
C4 C5 C6 119.90(13) . . ?
C4 C5 H5A 120.0 . . ?
C6 C5 H5A 120.0 . . ?
C9 C8 C7 120.29(14) . . ?
C9 C8 H8A 119.9 . . ?
C7 C8 H8A 119.9 . . ?
C11 C12 C7 120.46(14) . . ?
C11 C12 H12A 119.8 . . ?
C7 C12 H12A 119.8 . . ?
C2 C1 C6 119.77(14) . . ?
C2 C1 H1B 120.1 . . ?
C6 C1 H1B 120.1 . . ?
C12 C7 C8 118.97(13) . . ?
C12 C7 C13 120.12(12) . . ?
C8 C7 C13 120.71(13) . . ?
C3 C2 C1 120.64(14) . . ?
C3 C2 H2B 119.7 . . ?
C1 C2 H2B 119.7 . . ?
C3 C4 C5 120.50(14) . . ?
C3 C4 H4A 119.8 . . ?
C5 C4 H4A 119.8 . . ?
C10 C11 C12 120.07(15) . . ?
C10 C11 H11A 120.0 . . ?
C12 C11 H11A 120.0 . . ?
C10 C9 C8 120.25(14) . . ?
C10 C9 H9A 119.9 . . ?
C8 C9 H9A 119.9 . . ?
C2 C3 C4 119.49(13) . . ?
C2 C3 H3A 120.3 . . ?
C4 C3 H3A 120.3 . . ?
C9 C10 C11 119.96(14) . . ?
C9 C10 H10A 120.0 . . ?
C11 C10 H10A 120.0 . . ?
N3 C15 H15A 109.5 . . ?
N3 C15 H15B 109.5 . . ?
H15A C15 H15B 109.5 . . ?
N3 C15 H15C 109.5 . . ?
H15A C15 H15C 109.5 . . ?
H15B C15 H15C 109.5 . . ?
N3 C14 H14A 109.5 . . ?
N3 C14 H14B 109.5 . . ?
H14A C14 H14B 109.5 . . ?
N3 C14 H14C 109.5 . . ?
H14A C14 H14C 109.5 . . ?
H14B C14 H14C 109.5 . . ?

loop_
_geom_bond_atom_site_label_1
_geom_bond_atom_site_label_2
_geom_bond_distance
_geom_bond_site_symmetry_2
_geom_bond_publ_flag
N1 C13 1.3699(17) . ?
N1 C6 1.4152(17) . ?
N1 H1A 0.861(17) . ?
N2 C13 1.2931(16) . ?
N2 N3 1.4496(16) . ?
C6 C5 1.3839(19) . ?
C6 C1 1.3914(19) . ?
N3 C14 1.4599(18) . ?
N3 C15 1.4660(18) . ?
C13 C7 1.4850(19) . ?
C5 C4 1.3835(19) . ?
C5 H5A 0.9500 . ?
C8 C9 1.383(2) . ?
C8 C7 1.3941(19) . ?
C8 H8A 0.9500 . ?
C12 C11 1.384(2) . ?
C12 C7 1.3914(19) . ?
C12 H12A 0.9500 . ?
C1 C2 1.381(2) . ?
C1 H1B 0.9500 . ?
C2 C3 1.378(2) . ?
C2 H2B 0.9500 . ?
C4 C3 1.382(2) . ?
C4 H4A 0.9500 . ?
C11 C10 1.383(2) . ?
C11 H11A 0.9500 . ?
C9 C10 1.381(2) . ?
C9 H9A 0.9500 . ?
C3 H3A 0.9500 . ?
C10 H10A 0.9500 . ?
C15 H15A 0.9800 . ?
C15 H15B 0.9800 . ?
C15 H15C 0.9800 . ?
C14 H14A 0.9800 . ?
C14 H14B 0.9800 . ?
C14 H14C 0.9800 . ?

loop_
_geom_torsion_atom_site_label_1
_geom_torsion_atom_site_label_2
_geom_torsion_atom_site_label_3
_geom_torsion_atom_site_label_4
_geom_torsion
_geom_torsion_site_symmetry_1
_geom_torsion_site_symmetry_2
_geom_torsion_site_symmetry_3
_geom_torsion_site_symmetry_4
_geom_torsion_publ_flag
C13 N1 C6 C5 -145.19(14) . . . . ?
C13 N1 C6 C1 37.1(2) . . . . ?
C13 N2 N3 C14 -153.62(12) . . . . ?
C13 N2 N3 C15 88.09(13) . . . . ?
N3 N2 C13 N1 6.25(17) . . . . ?
N3 N2 C13 C7 178.93(11) . . . . ?
C6 N1 C13 N2 -150.55(13) . . . . ?
C6 N1 C13 C7 36.93(19) . . . . ?
C1 C6 C5 C4 0.2(2) . . . . ?
N1 C6 C5 C4 -177.52(12) . . . . ?
C5 C6 C1 C2 -0.4(2) . . . . ?
N1 C6 C1 C2 177.34(13) . . . . ?
C11 C12 C7 C8 0.40(19) . . . . ?
C11 C12 C7 C13 -174.43(12) . . . . ?
C9 C8 C7 C12 -0.16(19) . . . . ?
C9 C8 C7 C13 174.64(12) . . . . ?
N2 C13 C7 C12 27.82(17) . . . . ?
N1 C13 C7 C12 -159.21(12) . . . . ?
N2 C13 C7 C8 -146.92(13) . . . . ?
N1 C13 C7 C8 26.06(18) . . . . ?
C6 C1 C2 C3 0.2(2) . . . . ?
C6 C5 C4 C3 0.1(2) . . . . ?
C7 C12 C11 C10 -0.6(2) . . . . ?
C7 C8 C9 C10 0.1(2) . . . . ?
C1 C2 C3 C4 0.2(2) . . . . ?
C5 C4 C3 C2 -0.3(2) . . . . ?
C8 C9 C10 C11 -0.3(2) . . . . ?
C12 C11 C10 C9 0.5(2) . . . . ?
N2 C13 N1 H1A 9.8(12) . . . . ?

loop_
_cod_related_entry_id
_cod_related_entry_database
_cod_related_entry_code
1 ChemSpider 30652787
